data_2233437
loop_
_publ_author_name
'Nichol, Gary S.'
'Walton, David P.'
'Anna, Laura J.'
'Rajaseelan, Edward'

_publ_section_title
;
 [2-Butyl-4-(4-<i>tert</i>-butylbenzyl)-1,2,4-triazol-3-ylidene]chlorido[(1,2,5,6-\h)-cycloocta-1,5-diene]iridium(I)
;
_journal_coeditor_code FJ2494
_journal_issue 2
_journal_name_full 'Acta Crystallographica Section E'
_journal_page_first m158
_journal_page_last m159
_journal_paper_doi 10.1107/S1600536812000992
_journal_volume 68
_journal_year 2012
_chemical_formula_iupac '[Ir Cl (C8 H12) (C17 H25 N3)]'
_chemical_formula_moiety 'C25 H37 Cl1 Ir N3'
_chemical_formula_sum 'C25 H37 Cl Ir N3'
_chemical_formula_weight 607.23
_chemical_name_systematic
;
[2-Butyl-4-(4-<i>tert</i>-butylbenzyl)-1,2,4-triazol-3-
ylidene]chlorido[(1,2,5,6-\h)-cycloocta-1,5-diene]iridium(I)
;
_space_group_IT_number 2
_symmetry_cell_setting triclinic
_symmetry_space_group_name_Hall '-P 1'
_symmetry_space_group_name_H-M 'P -1'
_atom_sites_solution_hydrogens geom
_atom_sites_solution_primary heavy
_atom_sites_solution_secondary difmap
_audit_creation_method SHELXL-97
_cell_angle_alpha 65.213(2)
_cell_angle_beta 75.170(2)
_cell_angle_gamma 76.052(2)
_cell_formula_units_Z 2
_cell_length_a 10.2485(3)
_cell_length_b 11.2843(3)
_cell_length_c 11.9237(4)
_cell_measurement_reflns_used 9406
_cell_measurement_temperature 100(2)
_cell_measurement_theta_max 30.47
_cell_measurement_theta_min 2.53
_cell_volume 1196.07(7)
_computing_cell_refinement 'SAINT (Bruker, 2007)'
_computing_data_collection 'APEX2 (Bruker, 2007)'
_computing_data_reduction 'SAINT (Bruker, 2007)'
_computing_molecular_graphics 'SHELXTL (Sheldrick, 2008) and Mercury (Macrae <i>et al.</i>, (2006)'
_computing_publication_material 'SHELXTL (Sheldrick, 2008) and publCIF (Westrip, 2010)'
_computing_structure_refinement 'SHELXTL (Sheldrick, 2008)'
_computing_structure_solution 'SHELXTL (Sheldrick, 2008)'
_diffrn_ambient_temperature 100(2)
_diffrn_measured_fraction_theta_full 0.999
_diffrn_measured_fraction_theta_max 0.999
_diffrn_measurement_device_type 'Bruker Kappa APEXII DUO CCD'
_diffrn_measurement_method 'thin-slice \w scans'
_diffrn_radiation_monochromator graphite
_diffrn_radiation_source 'fine-focus sealed tube with Miracol optics'
_diffrn_radiation_type MoK\a
_diffrn_radiation_wavelength 0.71073
_diffrn_reflns_av_R_equivalents 0.0388
_diffrn_reflns_av_sigmaI/netI 0.0376
_diffrn_reflns_limit_h_max 14
_diffrn_reflns_limit_h_min -14
_diffrn_reflns_limit_k_max 15
_diffrn_reflns_limit_k_min -15
_diffrn_reflns_limit_l_max 16
_diffrn_reflns_limit_l_min -16
_diffrn_reflns_number 23768
_diffrn_reflns_theta_full 30.03
_diffrn_reflns_theta_max 30.03
_diffrn_reflns_theta_min 1.91
_exptl_absorpt_coefficient_mu 5.710
_exptl_absorpt_correction_T_max 0.7442
_exptl_absorpt_correction_T_min 0.2774
_exptl_absorpt_correction_type numerical
_exptl_absorpt_process_details '(SADABS; Sheldrick, 1996)'
_exptl_crystal_colour yellow
_exptl_crystal_density_diffrn 1.686
_exptl_crystal_density_method 'not measured'
_exptl_crystal_description blade
_exptl_crystal_F_000 604
_exptl_crystal_size_max 0.30
_exptl_crystal_size_mid 0.10
_exptl_crystal_size_min 0.06
_refine_diff_density_max 1.329
_refine_diff_density_min -1.829
_refine_ls_extinction_method none
_refine_ls_goodness_of_fit_ref 1.034
_refine_ls_hydrogen_treatment constr
_refine_ls_matrix_type full
_refine_ls_number_parameters 313
_refine_ls_number_reflns 6993
_refine_ls_number_restraints 106
_refine_ls_restrained_S_all 1.026
_refine_ls_R_factor_all 0.0317
_refine_ls_R_factor_gt 0.0245
_refine_ls_shift/su_max 0.002
_refine_ls_shift/su_mean 0.000
_refine_ls_structure_factor_coef Fsqd
_refine_ls_weighting_details 'calc w=1/[\s^2^(Fo^2^)+(0.0323P)^2^+0.0000P] where P=(Fo^2^+2Fc^2^)/3'
_refine_ls_weighting_scheme calc
_refine_ls_wR_factor_gt 0.0563
_refine_ls_wR_factor_ref 0.0592
_reflns_number_gt 6168
_reflns_number_total 6993
_reflns_threshold_expression I>2\s(I)
_cod_data_source_file fj2494.cif
_cod_data_source_block I
_cod_original_cell_volume 1196.07(6)
_cod_original_formula_sum 'C25 H37 Cl1 Ir N3'
_cod_database_code 2233437
_cod_database_fobs_code 2233437

loop_
_symmetry_equiv_pos_as_xyz
'x, y, z'
'-x, -y, -z'

loop_
_atom_site_type_symbol
_atom_site_label
_atom_site_fract_x
_atom_site_fract_y
_atom_site_fract_z
_atom_site_U_iso_or_equiv
_atom_site_adp_type
_atom_site_calc_flag
_atom_site_refinement_flags
_atom_site_occupancy
_atom_site_symmetry_multiplicity
_atom_site_disorder_assembly
_atom_site_disorder_group
Ir Ir1 0.761759(10) 0.744995(10) 0.533869(10) 0.01659(4) Uani d . 1 1 . .
Cl1 Cl1 0.69986(7) 0.94124(7) 0.57356(8) 0.02660(16) Uani d . 1 1 . .
N N1 1.0046(2) 0.6417(2) 0.6693(2) 0.0195(5) Uani d . 1 1 . .
N N2 1.1331(3) 0.6607(3) 0.6683(3) 0.0229(5) Uani d . 1 1 A .
N N3 1.0507(2) 0.8038(2) 0.4997(2) 0.0175(5) Uani d . 1 1 . .
C C1 0.9505(3) 0.7272(3) 0.5684(3) 0.0173(5) Uani d . 1 1 A .
C C2 1.1573(3) 0.7598(3) 0.5638(3) 0.0217(6) Uani d . 1 1 A .
H H2 1.2391 0.7974 0.5349 0.026 Uiso calc R 1 1 . .
C C3 0.939(3) 0.547(2) 0.792(3) 0.022(3) Uani d PU 0.496(11) 1 A 1
H H3A 1.0092 0.4931 0.8441 0.026 Uiso calc PR 0.496(11) 1 A 1
H H3B 0.8961 0.4873 0.7761 0.026 Uiso calc PR 0.496(11) 1 A 1
C C4 0.8313(8) 0.6212(7) 0.8622(6) 0.0241(17) Uani d PU 0.496(11) 1 A 1
H H4A 0.7892 0.5561 0.9414 0.029 Uiso calc PR 0.496(11) 1 A 1
H H4B 0.7589 0.6708 0.8112 0.029 Uiso calc PR 0.496(11) 1 A 1
C C5 0.8829(10) 0.7172(8) 0.8936(8) 0.0272(16) Uani d PU 0.496(11) 1 A 1
H H5A 0.9222 0.7847 0.8148 0.033 Uiso calc PR 0.496(11) 1 A 1
H H5B 0.9565 0.6687 0.9435 0.033 Uiso calc PR 0.496(11) 1 A 1
C C6 0.770(2) 0.7856(18) 0.9672(19) 0.035(4) Uani d PU 0.496(11) 1 A 1
H H6A 0.6938 0.8280 0.9212 0.053 Uiso calc PR 0.496(11) 1 A 1
H H6B 0.8056 0.8526 0.9781 0.053 Uiso calc PR 0.496(11) 1 A 1
H H6C 0.7383 0.7203 1.0496 0.053 Uiso calc PR 0.496(11) 1 A 1
C C3' 0.933(3) 0.551(3) 0.776(3) 0.023(4) Uani d PU 0.504(11) 1 A 2
H H3'1 0.9867 0.4612 0.7964 0.028 Uiso calc PR 0.504(11) 1 A 2
H H3'2 0.8447 0.5481 0.7580 0.028 Uiso calc PR 0.504(11) 1 A 2
C C4' 0.9051(8) 0.5896(7) 0.8904(6) 0.0251(17) Uani d PU 0.504(11) 1 A 2
H H4'1 0.8552 0.5239 0.9632 0.030 Uiso calc PR 0.504(11) 1 A 2
H H4'2 0.9936 0.5863 0.9115 0.030 Uiso calc PR 0.504(11) 1 A 2
C C5' 0.8240(11) 0.7245(8) 0.8698(8) 0.0318(18) Uani d PU 0.504(11) 1 A 2
H H5'1 0.7400 0.7317 0.8395 0.038 Uiso calc PR 0.504(11) 1 A 2
H H5'2 0.8784 0.7915 0.8040 0.038 Uiso calc PR 0.504(11) 1 A 2
C C6' 0.785(2) 0.7534(17) 0.9910(18) 0.031(3) Uani d PU 0.504(11) 1 A 2
H H6'1 0.7287 0.6887 1.0557 0.047 Uiso calc PR 0.504(11) 1 A 2
H H6'2 0.7324 0.8424 0.9734 0.047 Uiso calc PR 0.504(11) 1 A 2
H H6'3 0.8675 0.7476 1.0207 0.047 Uiso calc PR 0.504(11) 1 A 2
C C7 1.0412(3) 0.9194(3) 0.3815(3) 0.0192(5) Uani d . 1 1 A .
H H7A 1.0807 0.9903 0.3833 0.023 Uiso calc R 1 1 . .
H H7B 0.9437 0.9527 0.3748 0.023 Uiso calc R 1 1 . .
C C8 1.1136(3) 0.8893(3) 0.2679(3) 0.0187(5) Uani d . 1 1 . .
C C9 1.0406(3) 0.8707(3) 0.1949(3) 0.0249(6) Uani d . 1 1 A .
H H9 0.9440 0.8773 0.2172 0.030 Uiso calc R 1 1 . .
C C10 1.1065(3) 0.8425(3) 0.0896(3) 0.0251(6) Uani d . 1 1 . .
H H10 1.0541 0.8295 0.0417 0.030 Uiso calc R 1 1 A .
C C11 1.2472(3) 0.8329(3) 0.0530(3) 0.0209(6) Uani d . 1 1 A .
C C12 1.3200(3) 0.8524(3) 0.1274(3) 0.0224(6) Uani d . 1 1 . .
H H12 1.4167 0.8457 0.1055 0.027 Uiso calc R 1 1 A .
C C13 1.2544(3) 0.8812(3) 0.2317(3) 0.0219(6) Uani d . 1 1 A .
H H13 1.3063 0.8956 0.2792 0.026 Uiso calc R 1 1 . .
C C14 1.3230(4) 0.8040(3) -0.0626(3) 0.0255(6) Uani d . 1 1 . .
C C15 1.4246(4) 0.6764(4) -0.0236(3) 0.0339(8) Uani d . 1 1 A .
H H15A 1.4865 0.6841 0.0226 0.051 Uiso calc R 1 1 . .
H H15B 1.4776 0.6610 -0.0986 0.051 Uiso calc R 1 1 . .
H H15C 1.3749 0.6022 0.0302 0.051 Uiso calc R 1 1 . .
C C16 1.2278(4) 0.7869(4) -0.1330(4) 0.0402(9) Uani d . 1 1 A .
H H16A 1.1774 0.7139 -0.0769 0.060 Uiso calc R 1 1 . .
H H16B 1.2819 0.7675 -0.2056 0.060 Uiso calc R 1 1 . .
H H16C 1.1633 0.8685 -0.1616 0.060 Uiso calc R 1 1 . .
C C17 1.3998(5) 0.9196(4) -0.1525(3) 0.0412(10) Uani d . 1 1 A .
H H17A 1.3346 1.0016 -0.1753 0.062 Uiso calc R 1 1 . .
H H17B 1.4473 0.9032 -0.2284 0.062 Uiso calc R 1 1 . .
H H17C 1.4666 0.9277 -0.1111 0.062 Uiso calc R 1 1 . .
C C18 0.5782(3) 0.7866(3) 0.4531(3) 0.0234(6) Uani d . 1 1 . .
H H18 0.5357 0.8816 0.4244 0.028 Uiso calc R 1 1 . .
C C19 0.5492(3) 0.7181(3) 0.5821(3) 0.0221(6) Uani d . 1 1 . .
H H19 0.4886 0.7727 0.6287 0.027 Uiso calc R 1 1 . .
C C20 0.5410(3) 0.5724(3) 0.6472(3) 0.0262(6) Uani d . 1 1 . .
H H20A 0.4537 0.5563 0.6389 0.031 Uiso calc R 1 1 . .
H H20B 0.5410 0.5447 0.7377 0.031 Uiso calc R 1 1 . .
C C21 0.6599(3) 0.4876(3) 0.5934(3) 0.0255(6) Uani d . 1 1 . .
H H21A 0.6756 0.3981 0.6588 0.031 Uiso calc R 1 1 . .
H H21B 0.6355 0.4788 0.5224 0.031 Uiso calc R 1 1 . .
C C22 0.7903(3) 0.5482(3) 0.5485(3) 0.0207(6) Uani d . 1 1 . .
H H22 0.8681 0.4900 0.5911 0.025 Uiso calc R 1 1 . .
C C23 0.8308(3) 0.6334(3) 0.4216(3) 0.0201(6) Uani d . 1 1 . .
H H23 0.9319 0.6235 0.3919 0.024 Uiso calc R 1 1 . .
C C24 0.7486(3) 0.6750(3) 0.3190(3) 0.0232(6) Uani d . 1 1 . .
H H24A 0.7545 0.5989 0.2960 0.028 Uiso calc R 1 1 . .
H H24B 0.7887 0.7457 0.2437 0.028 Uiso calc R 1 1 . .
C C25 0.5969(3) 0.7254(3) 0.3581(3) 0.0242(6) Uani d . 1 1 . .
H H25A 0.5602 0.7918 0.2829 0.029 Uiso calc R 1 1 . .
H H25B 0.5443 0.6508 0.3943 0.029 Uiso calc R 1 1 . .

loop_
_atom_site_aniso_label
_atom_site_aniso_U_11
_atom_site_aniso_U_22
_atom_site_aniso_U_33
_atom_site_aniso_U_12
_atom_site_aniso_U_13
_atom_site_aniso_U_23
Ir1 0.01197(5) 0.01520(5) 0.02372(6) -0.00339(3) 0.00016(4) -0.00966(4)
Cl1 0.0150(3) 0.0200(3) 0.0505(5) -0.0050(2) 0.0037(3) -0.0230(3)
N1 0.0157(11) 0.0181(11) 0.0243(13) -0.0058(9) 0.0000(9) -0.0078(10)
N2 0.0194(12) 0.0250(13) 0.0261(13) -0.0042(10) -0.0061(10) -0.0098(11)
N3 0.0147(11) 0.0171(11) 0.0194(12) -0.0035(9) 0.0006(9) -0.0072(9)
C1 0.0164(13) 0.0159(12) 0.0191(13) -0.0011(10) -0.0006(10) -0.0085(10)
C2 0.0171(13) 0.0241(14) 0.0262(15) -0.0048(11) -0.0042(11) -0.0107(12)
C3 0.028(6) 0.017(5) 0.015(7) -0.014(4) -0.003(4) 0.004(4)
C4 0.024(4) 0.022(3) 0.022(3) -0.006(3) -0.004(3) -0.002(2)
C5 0.026(4) 0.024(3) 0.029(4) -0.008(3) -0.004(3) -0.006(3)
C6 0.045(8) 0.030(8) 0.019(7) -0.014(6) 0.007(5) -0.002(5)
C3' 0.031(6) 0.020(6) 0.017(7) -0.003(4) -0.006(4) -0.005(5)
C4' 0.027(4) 0.027(3) 0.017(3) -0.007(3) -0.005(3) -0.001(2)
C5' 0.039(5) 0.028(3) 0.024(4) -0.003(3) -0.002(3) -0.008(3)
C6' 0.044(6) 0.030(8) 0.018(7) -0.006(6) -0.007(5) -0.008(6)
C7 0.0166(13) 0.0160(12) 0.0207(14) -0.0037(10) 0.0011(10) -0.0048(10)
C8 0.0163(13) 0.0170(13) 0.0205(13) -0.0040(10) -0.0007(10) -0.0058(11)
C9 0.0160(13) 0.0308(16) 0.0264(15) -0.0095(12) -0.0019(11) -0.0074(13)
C10 0.0227(15) 0.0305(16) 0.0272(16) -0.0087(12) -0.0042(12) -0.0136(13)
C11 0.0248(15) 0.0174(13) 0.0189(13) -0.0062(11) -0.0021(11) -0.0049(11)
C12 0.0151(13) 0.0266(15) 0.0242(15) -0.0039(11) -0.0002(11) -0.0100(12)
C13 0.0177(13) 0.0264(15) 0.0230(14) -0.0061(11) -0.0012(11) -0.0106(12)
C14 0.0337(17) 0.0228(14) 0.0200(14) -0.0059(13) -0.0013(12) -0.0093(12)
C15 0.039(2) 0.0299(17) 0.0320(18) -0.0018(15) -0.0023(15) -0.0154(15)
C16 0.049(2) 0.046(2) 0.036(2) 0.0002(18) -0.0140(18) -0.0261(18)
C17 0.063(3) 0.0307(18) 0.0233(17) -0.0152(18) 0.0110(17) -0.0101(14)
C18 0.0156(13) 0.0170(13) 0.0337(17) -0.0020(10) -0.0051(12) -0.0058(12)
C19 0.0112(12) 0.0230(14) 0.0330(16) -0.0047(10) 0.0016(11) -0.0135(12)
C20 0.0234(15) 0.0273(16) 0.0294(16) -0.0127(12) 0.0016(12) -0.0112(13)
C21 0.0300(16) 0.0169(13) 0.0290(16) -0.0079(12) -0.0072(13) -0.0047(12)
C22 0.0202(14) 0.0150(12) 0.0293(15) 0.0014(10) -0.0062(11) -0.0119(11)
C23 0.0150(13) 0.0207(13) 0.0280(15) -0.0010(10) -0.0036(11) -0.0134(12)
C24 0.0228(15) 0.0251(15) 0.0271(15) -0.0068(12) -0.0046(12) -0.0133(12)
C25 0.0176(14) 0.0244(15) 0.0326(17) -0.0060(11) -0.0075(12) -0.0096(13)

loop_
_atom_type_symbol
_atom_type_description
_atom_type_scat_dispersion_real
_atom_type_scat_dispersion_imag
_atom_type_scat_source
C C 0.0033 0.0016 'International Tables Vol C Tables 4.2.6.8 and 6.1.1.4'
H H 0.0000 0.0000 'International Tables Vol C Tables 4.2.6.8 and 6.1.1.4'
N N 0.0061 0.0033 'International Tables Vol C Tables 4.2.6.8 and 6.1.1.4'
Cl1 Cl1 0.1484 0.1585 'International Tables Vol C Tables 4.2.6.8 and 6.1.1.4'
Ir Ir -1.4442 7.9887 'International Tables Vol C Tables 4.2.6.8 and 6.1.1.4'

loop_
_geom_angle_atom_site_label_1
_geom_angle_atom_site_label_2
_geom_angle_atom_site_label_3
_geom_angle
Cl1 Ir1 C1 88.85(8)
Cl1 Ir1 C18 91.89(8)
Cl1 Ir1 C19 90.20(8)
Cl1 Ir1 C22 164.65(9)
Cl1 Ir1 C23 155.34(9)
C1 Ir1 C18 167.26(11)
C1 Ir1 C19 155.58(12)
C1 Ir1 C22 93.31(11)
C1 Ir1 C23 93.28(11)
C18 Ir1 C19 37.16(12)
C18 Ir1 C22 89.33(11)
C18 Ir1 C23 80.82(12)
C19 Ir1 C22 81.58(11)
C19 Ir1 C23 97.63(11)
C22 Ir1 C23 39.73(12)
N2 N1 C1 113.8(2)
N2 N1 C3 114.9(12)
N2 N1 C3' 121.3(13)
C1 N1 C3 130.1(12)
C1 N1 C3' 124.4(13)
N1 N2 C2 103.3(2)
C1 N3 C2 108.4(2)
C1 N3 C7 125.7(2)
C2 N3 C7 125.9(2)
Ir1 C1 N1 128.0(2)
Ir1 C1 N3 129.1(2)
N1 C1 N3 102.8(2)
N2 C2 N3 111.7(3)
N2 C2 H2 124.1
N3 C2 H2 124.1
N1 C3 H3A 109.5
N1 C3 H3B 109.5
N1 C3 C4 110.9(16)
H3A C3 H3B 108.1
H3A C3 C4 109.5
H3B C3 C4 109.5
C3 C4 H4A 108.5
C3 C4 H4B 108.5
C3 C4 C5 115.1(12)
H4A C4 H4B 107.5
H4A C4 C5 108.5
H4B C4 C5 108.5
C4 C5 H5A 109.1
C4 C5 H5B 109.1
C4 C5 C6 112.3(11)
H5A C5 H5B 107.9
H5A C5 C6 109.1
H5B C5 C6 109.1
N1 C3' H3'1 109.4
N1 C3' H3'2 109.4
N1 C3' C4' 111.1(17)
H3'1 C3' H3'2 108.0
H3'1 C3' C4' 109.4
H3'2 C3' C4' 109.4
C3' C4' H4'1 108.8
C3' C4' H4'2 108.8
C3' C4' C5' 113.8(12)
H4'1 C4' H4'2 107.7
H4'1 C4' C5' 108.8
H4'2 C4' C5' 108.8
C4' C5' H5'1 109.2
C4' C5' H5'2 109.2
C4' C5' C6' 112.1(10)
H5'1 C5' H5'2 107.9
H5'1 C5' C6' 109.2
H5'2 C5' C6' 109.2
C5' C6' H6'1 109.5
C5' C6' H6'2 109.5
C5' C6' H6'3 109.5
H6'1 C6' H6'2 109.5
H6'1 C6' H6'3 109.5
H6'2 C6' H6'3 109.5
N3 C7 H7A 109.0
N3 C7 H7B 109.0
N3 C7 C8 113.0(2)
H7A C7 H7B 107.8
H7A C7 C8 109.0
H7B C7 C8 109.0
C7 C8 C9 120.5(3)
C7 C8 C13 121.4(3)
C9 C8 C13 118.1(3)
C8 C9 H9 119.5
C8 C9 C10 121.1(3)
H9 C9 C10 119.5
C9 C10 H10 119.3
C9 C10 C11 121.4(3)
H10 C10 C11 119.3
C10 C11 C12 117.0(3)
C10 C11 C14 123.1(3)
C12 C11 C14 119.9(3)
C11 C12 H12 119.2
C11 C12 C13 121.5(3)
H12 C12 C13 119.2
C8 C13 C12 120.8(3)
C8 C13 H13 119.6
C12 C13 H13 119.6
C11 C14 C15 109.6(3)
C11 C14 C16 112.9(3)
C11 C14 C17 108.7(3)
C15 C14 C16 107.7(3)
C15 C14 C17 109.8(3)
C16 C14 C17 108.3(3)
C14 C15 H15A 109.5
C14 C15 H15B 109.5
C14 C15 H15C 109.5
H15A C15 H15B 109.5
H15A C15 H15C 109.5
H15B C15 H15C 109.5
C14 C16 H16A 109.5
C14 C16 H16B 109.5
C14 C16 H16C 109.5
H16A C16 H16B 109.5
H16A C16 H16C 109.5
H16B C16 H16C 109.5
C14 C17 H17A 109.5
C14 C17 H17B 109.5
C14 C17 H17C 109.5
H17A C17 H17B 109.5
H17A C17 H17C 109.5
H17B C17 H17C 109.5
Ir1 C18 H18 114.0
Ir1 C18 C19 70.47(17)
Ir1 C18 C25 113.0(2)
H18 C18 C19 114.0
H18 C18 C25 114.0
C19 C18 C25 123.8(3)
Ir1 C19 C18 72.37(17)
Ir1 C19 H19 114.0
Ir1 C19 C20 108.9(2)
C18 C19 H19 114.0
C18 C19 C20 125.5(3)
H19 C19 C20 114.0
C19 C20 H20A 109.0
C19 C20 H20B 109.0
C19 C20 C21 112.7(2)
H20A C20 H20B 107.8
H20A C20 C21 109.0
H20B C20 C21 109.0
C20 C21 H21A 109.3
C20 C21 H21B 109.3
C20 C21 C22 111.5(2)
H21A C21 H21B 108.0
H21A C21 C22 109.3
H21B C21 C22 109.3
Ir1 C22 C21 114.4(2)
Ir1 C22 H22 114.1
Ir1 C22 C23 69.62(16)
C21 C22 H22 114.1
C21 C22 C23 122.9(3)
H22 C22 C23 114.1
Ir1 C23 C22 70.66(16)
Ir1 C23 H23 113.9
Ir1 C23 C24 113.0(2)
C22 C23 H23 113.9
C22 C23 C24 124.1(3)
H23 C23 C24 113.9
C23 C24 H24A 109.1
C23 C24 H24B 109.1
C23 C24 C25 112.7(3)
H24A C24 H24B 107.8
H24A C24 C25 109.1
H24B C24 C25 109.1
C18 C25 C24 111.8(2)
C18 C25 H25A 109.2
C18 C25 H25B 109.2
C24 C25 H25A 109.2
C24 C25 H25B 109.2
H25A C25 H25B 107.9

loop_
_geom_bond_atom_site_label_1
_geom_bond_atom_site_label_2
_geom_bond_distance
Ir1 Cl1 2.3618(7)
Ir1 C18 2.193(3)
Ir1 C19 2.168(3)
Ir1 C22 2.106(3)
Ir1 C23 2.092(3)
N1 N2 1.381(3)
N1 C1 1.340(4)
N1 C3 1.51(3)
N1 C3' 1.42(3)
N2 C2 1.293(4)
N3 C1 1.369(3)
N3 C2 1.367(4)
N3 C7 1.471(4)
C2 H2 0.950
C3 H3A 0.990
C3 H3B 0.990
C3 C4 1.51(3)
C4 H4A 0.990
C4 H4B 0.990
C4 C5 1.519(11)
C5 H5A 0.990
C5 H5B 0.990
C5 C6 1.52(3)
C6 H6A 0.980
C6 H6B 0.980
C6 H6C 0.980
C3' H3'1 0.990
C3' H3'2 0.990
C3' C4' 1.54(3)
C4' H4'1 0.990
C4' H4'2 0.990
C4' C5' 1.499(12)
C5' H5'1 0.990
C5' H5'2 0.990
C5' C6' 1.55(2)
C6' H6'1 0.980
C6' H6'2 0.980
C6' H6'3 0.980
C7 H7A 0.990
C7 H7B 0.990
C7 C8 1.500(4)
C8 C9 1.387(4)
C8 C13 1.389(4)
C9 H9 0.950
C9 C10 1.389(5)
C10 H10 0.950
C10 C11 1.387(4)
C11 C12 1.405(4)
C11 C14 1.522(4)
C12 H12 0.950
C12 C13 1.382(4)
C13 H13 0.950
C14 C15 1.529(5)
C14 C16 1.529(5)
C14 C17 1.536(5)
C15 H15A 0.980
C15 H15B 0.980
C15 H15C 0.980
C16 H16A 0.980
C16 H16B 0.980
C16 H16C 0.980
C17 H17A 0.980
C17 H17B 0.980
C17 H17C 0.980
C18 H18 1.000
C18 C19 1.390(5)
C18 C25 1.509(5)
C19 H19 1.000
C19 C20 1.509(4)
C20 H20A 0.990
C20 H20B 0.990
C20 C21 1.537(5)
C21 H21A 0.990
C21 H21B 0.990
C21 C22 1.519(4)
C22 H22 1.000
C22 C23 1.426(4)
C23 H23 1.000
C23 C24 1.512(4)
C24 H24A 0.990
C24 H24B 0.990
C24 C25 1.544(4)
C25 H25A 0.990
C25 H25B 0.990

loop_
_geom_hbond_atom_site_label_D
_geom_hbond_atom_site_label_H
_geom_hbond_atom_site_label_A
_geom_hbond_site_symmetry_A
_geom_hbond_distance_DH
_geom_hbond_distance_HA
_geom_hbond_distance_DA
_geom_hbond_angle_DHA
_geom_hbond_publ_flag
C2 H2 Cl1 2_776 0.95 2.84 3.568(3) 135 y
C7 H7A Cl1 2_776 0.99 2.77 3.641(3) 147 y
C18 H18 Cl1 2_676 1.00 2.74 3.617(3) 147 y

loop_
_geom_torsion_atom_site_label_1
_geom_torsion_atom_site_label_2
_geom_torsion_atom_site_label_3
_geom_torsion_atom_site_label_4
_geom_torsion
C1 N1 N2 C2 -0.3(3)
C3 N1 N2 C2 -169.4(11)
C3' N1 N2 C2 -172.6(12)
N2 N1 C1 Ir1 -175.89(19)
N2 N1 C1 N3 0.3(3)
C3 N1 C1 Ir1 -8.8(13)
C3 N1 C1 N3 167.3(13)
C3' N1 C1 Ir1 -3.9(13)
C3' N1 C1 N3 172.3(12)
C2 N3 C1 Ir1 175.9(2)
C2 N3 C1 N1 -0.2(3)
C7 N3 C1 Ir1 -0.2(4)
C7 N3 C1 N1 -176.3(2)
Cl1 Ir1 C1 N1 106.7(2)
Cl1 Ir1 C1 N3 -68.5(2)
C18 Ir1 C1 N1 -159.8(4)
C18 Ir1 C1 N3 25.0(6)
C19 Ir1 C1 N1 18.7(4)
C19 Ir1 C1 N3 -156.5(2)
C22 Ir1 C1 N1 -58.1(3)
C22 Ir1 C1 N3 126.7(3)
C23 Ir1 C1 N1 -97.9(3)
C23 Ir1 C1 N3 86.9(3)
N1 N2 C2 N3 0.2(3)
C1 N3 C2 N2 0.0(3)
C7 N3 C2 N2 176.2(3)
N2 N1 C3 C4 103.3(17)
C1 N1 C3 C4 -64(2)
N1 C3 C4 C5 -59(2)
C3 C4 C5 C6 -178.5(15)
N2 N1 C3' C4' 62(2)
C1 N1 C3' C4' -109.9(17)
C3 N1 C3' C4' 37(16)
N1 C3' C4' C5' 59(2)
C3' C4' C5' C6' 173.5(16)
C1 N3 C7 C8 -101.1(3)
C2 N3 C7 C8 83.4(3)
N3 C7 C8 C9 101.8(3)
N3 C7 C8 C13 -79.1(3)
C7 C8 C9 C10 -179.9(3)
C13 C8 C9 C10 1.1(5)
C8 C9 C10 C11 -0.5(5)
C9 C10 C11 C12 0.3(5)
C9 C10 C11 C14 -179.2(3)
C10 C11 C12 C13 -0.7(5)
C14 C11 C12 C13 178.8(3)
C11 C12 C13 C8 1.3(5)
C7 C8 C13 C12 179.5(3)
C9 C8 C13 C12 -1.4(5)
C10 C11 C14 C15 -119.9(3)
C10 C11 C14 C16 0.0(4)
C10 C11 C14 C17 120.1(4)
C12 C11 C14 C15 60.6(4)
C12 C11 C14 C16 -179.4(3)
C12 C11 C14 C17 -59.3(4)
Cl1 Ir1 C18 C19 -87.83(17)
Cl1 Ir1 C18 C25 152.7(2)
C1 Ir1 C18 C19 179.0(4)
C1 Ir1 C18 C25 59.6(6)
C19 Ir1 C18 C25 -119.4(3)
C22 Ir1 C18 C19 76.87(19)
C22 Ir1 C18 C25 -42.6(2)
C23 Ir1 C18 C19 115.85(19)
C23 Ir1 C18 C25 -3.6(2)
Ir1 C18 C19 C20 -100.9(3)
C25 C18 C19 Ir1 105.2(3)
C25 C18 C19 C20 4.3(5)
Cl1 Ir1 C19 C18 92.87(17)
Cl1 Ir1 C19 C20 -144.7(2)
C1 Ir1 C19 C18 -179.5(2)
C1 Ir1 C19 C20 -57.0(4)
C18 Ir1 C19 C20 122.4(3)
C22 Ir1 C19 C18 -100.14(19)
C22 Ir1 C19 C20 22.3(2)
C23 Ir1 C19 C18 -63.68(19)
C23 Ir1 C19 C20 58.7(2)
Ir1 C19 C20 C21 -36.1(3)
C18 C19 C20 C21 45.3(4)
C19 C20 C21 C22 32.9(4)
C20 C21 C22 Ir1 -13.2(3)
C20 C21 C22 C23 -93.8(3)
Cl1 Ir1 C22 C21 53.2(4)
Cl1 Ir1 C22 C23 171.1(2)
C1 Ir1 C22 C21 151.0(2)
C1 Ir1 C22 C23 -91.16(18)
C18 Ir1 C22 C21 -41.5(2)
C18 Ir1 C22 C23 76.37(18)
C19 Ir1 C22 C21 -5.0(2)
C19 Ir1 C22 C23 112.85(18)
C23 Ir1 C22 C21 -117.9(3)
Ir1 C22 C23 C24 -105.2(3)
C21 C22 C23 Ir1 106.5(3)
C21 C22 C23 C24 1.3(4)
Cl1 Ir1 C23 C22 -174.37(15)
Cl1 Ir1 C23 C24 -54.6(3)
C1 Ir1 C23 C22 91.22(18)
C1 Ir1 C23 C24 -149.0(2)
C18 Ir1 C23 C22 -100.14(18)
C18 Ir1 C23 C24 19.7(2)
C19 Ir1 C23 C22 -66.89(18)
C19 Ir1 C23 C24 52.9(2)
C22 Ir1 C23 C24 119.8(3)
Ir1 C23 C24 C25 -32.7(3)
C22 C23 C24 C25 48.9(4)
Ir1 C18 C25 C24 -12.7(3)
C19 C18 C25 C24 -94.0(3)
C23 C24 C25 C18 29.2(4)
